data_4510559
loop_
_publ_author_name
'Hoque, Md. Najbul'
'Das, Gopal'

_publ_section_title
;
 Cationic Tripodal Receptor Assisted Formation of Anion and Anion--Water
 Clusters: Structural Interpretation of Dihydrogen Phosphate Cluster and
 Sulfate--Water Tetramer [(SO4)2--(H2O)2]4--
;
_journal_issue 6
_journal_name_full 'Crystal Growth &amp; Design'
_journal_page_first 2962
_journal_paper_doi 10.1021/cg500242u
_journal_volume 14
_journal_year 2014
_chemical_formula_moiety ' Cl6 Na O24, 2(C24 H34 N4 O3), Cl O6, 2(Cl O4), 6(H2 O)'
_chemical_formula_sum 'C48 H80 Cl9 N8 Na O50'
_chemical_formula_weight 1911.24
_chemical_name_systematic
; 
 ? 
;
_space_group_IT_number 147
_symmetry_cell_setting hexagonal
_symmetry_space_group_name_Hall '-P 3'
_symmetry_space_group_name_H-M 'P -3'
_atom_sites_solution_hydrogens geom
_atom_sites_solution_primary direct
_atom_sites_solution_secondary difmap
_audit_creation_method SHELXL-97
_cell_angle_alpha 90.00
_cell_angle_beta 90.00
_cell_angle_gamma 120.00
_cell_formula_units_Z 1
_cell_length_a 12.8725(14)
_cell_length_b 12.8725(14)
_cell_length_c 13.6616(19)
_cell_measurement_temperature 298(2)
_cell_measurement_theta_max 28.65
_cell_measurement_theta_min 2.58
_cell_volume 1960.5(4)
_computing_cell_refinement 'Bruker SMART'
_computing_data_collection 'Bruker SMART'
_computing_data_reduction 'Bruker SAINT'
_computing_molecular_graphics 'Bruker SHELXTL'
_computing_publication_material 'Bruker SHELXTL'
_computing_structure_refinement 'SHELXL-97 (Sheldrick, 1997)'
_computing_structure_solution 'SHELXS-97 (Sheldrick, 1990)'
_diffrn_ambient_temperature 298(2)
_diffrn_measured_fraction_theta_full 0.995
_diffrn_measured_fraction_theta_max 0.995
_diffrn_measurement_device_type 'CCD area detector'
_diffrn_measurement_method 'phi and omega scans'
_diffrn_radiation_monochromator graphite
_diffrn_radiation_source 'fine-focus sealed tube'
_diffrn_radiation_type MoK\a
_diffrn_radiation_wavelength 0.71073
_diffrn_reflns_av_R_equivalents 0.0367
_diffrn_reflns_av_sigmaI/netI 0.0539
_diffrn_reflns_limit_h_max 16
_diffrn_reflns_limit_h_min -16
_diffrn_reflns_limit_k_max 9
_diffrn_reflns_limit_k_min -15
_diffrn_reflns_limit_l_max 9
_diffrn_reflns_limit_l_min -18
_diffrn_reflns_number 5448
_diffrn_reflns_theta_full 28.77
_diffrn_reflns_theta_max 28.77
_diffrn_reflns_theta_min 3.17
_exptl_absorpt_coefficient_mu 0.439
_exptl_absorpt_correction_T_max 0.978
_exptl_absorpt_correction_T_min 0.939
_exptl_absorpt_correction_type multi-scan
_exptl_absorpt_process_details SADBAS
_exptl_crystal_colour lightred
_exptl_crystal_density_diffrn 1.619
_exptl_crystal_density_method 'not measured'
_exptl_crystal_description needle
_exptl_crystal_F_000 988.0
_exptl_crystal_size_max 0.15
_exptl_crystal_size_mid 0.12
_exptl_crystal_size_min 0.05
_refine_diff_density_max 0.645
_refine_diff_density_min -0.879
_refine_diff_density_rms 0.108
_refine_ls_extinction_coef 0.000(4)
_refine_ls_extinction_expression Fc^*^=kFc[1+0.001xFc^2^\l^3^/sin(2\q)]^-1/4^
_refine_ls_extinction_method SHELXL
_refine_ls_goodness_of_fit_ref 1.207
_refine_ls_hydrogen_treatment mixed
_refine_ls_matrix_type full
_refine_ls_number_parameters 189
_refine_ls_number_reflns 2973
_refine_ls_number_restraints 2
_refine_ls_restrained_S_all 1.207
_refine_ls_R_factor_all 0.1434
_refine_ls_R_factor_gt 0.1043
_refine_ls_shift/su_max 0.005
_refine_ls_shift/su_mean 0.003
_refine_ls_structure_factor_coef Fsqd
_refine_ls_weighting_details 'calc w=1/[\s^2^(Fo^2^)+(0.2000P)^2^+0.0200P] where P=(Fo^2^+2Fc^2^)/3'
_refine_ls_weighting_scheme calc
_refine_ls_wR_factor_gt 0.3177
_refine_ls_wR_factor_ref 0.3762
_reflns_number_gt 1648
_reflns_number_total 3401
_reflns_threshold_expression >2sigma(I)
_cod_data_source_file cg500242u_si_002.cif
_cod_data_source_block 2LH4-9ClO4-Na-6H2O
_cod_depositor_comments
;
The following automatic conversions were performed:

'_symmetry_cell_setting' value 'Hexagonal' changed to 'hexagonal'
according to
/usr/data/users/saulius/crontab/automatic-downloads/rss-feeds/ACS/lib/dictionaries/cif_core.dic
dictionary named 'cif_core.dic' version 2.4.2 from 2011-04-26.

Automatic conversion script
Id: cif_fix_values 2281 2013-09-26 08:29:07Z andrius 

 Adding full bibliography for 4510558--4510562.cif.
;
_cod_original_cell_volume 1960.5(6)
_cod_database_code 4510559

loop_
_symmetry_equiv_pos_as_xyz
'x, y, z'
'-y, x-y, z'
'-x+y, -x, z'
'-x, -y, -z'
'y, -x+y, -z'
'x-y, x, -z'

loop_
_atom_site_label
_atom_site_type_symbol
_atom_site_fract_x
_atom_site_fract_y
_atom_site_fract_z
_atom_site_U_iso_or_equiv
_atom_site_adp_type
_atom_site_occupancy
_atom_site_symmetry_multiplicity
_atom_site_calc_flag
_atom_site_refinement_flags
Cl1 Cl 0.6667 0.3333 0.04107(13) 0.0641(7) Uani 1 3 d S
Cl2 Cl 0.78221(15) 0.71847(16) 0.86784(11) 0.0858(7) Uani 1 1 d .
Cl3 Cl 1.0000 1.0000 0.5000 0.136(2) Uani 1 6 d S
O1 O 0.6170(3) 0.4627(3) 0.5444(2) 0.0682(10) Uani 1 1 d .
O2 O 0.5566(4) 0.3200(4) 0.0769(3) 0.0891(13) Uani 1 1 d .
O5 O 0.6689(4) 0.6788(5) 0.8296(5) 0.122(2) Uani 1 1 d .
C6 C 0.7119(4) 0.6058(4) 0.2693(3) 0.0592(11) Uani 1 1 d .
C3 C 0.6516(4) 0.5186(4) 0.4555(3) 0.0590(12) Uani 1 1 d .
N2 N 0.7418(4) 0.6492(4) 0.1690(3) 0.0731(12) Uani 1 1 d .
H2NA H 0.6750 0.6325 0.1369 0.088 Uiso 1 1 calc R
H2NB H 0.7771 0.6134 0.1394 0.088 Uiso 1 1 calc R
H2NC H 0.7914 0.7282 0.1694 0.088 Uiso 1 1 calc R
C5 C 0.6186(4) 0.4897(4) 0.2840(3) 0.0591(11) Uani 1 1 d .
H5 H 0.5764 0.4417 0.2311 0.071 Uiso 1 1 calc R
C4 C 0.5894(4) 0.4467(4) 0.3777(3) 0.0571(11) Uani 1 1 d .
H4 H 0.5274 0.3688 0.3886 0.068 Uiso 1 1 calc R
C8 C 0.7416(5) 0.6353(4) 0.4413(4) 0.0697(14) Uani 1 1 d .
H8 H 0.7822 0.6841 0.4944 0.084 Uiso 1 1 calc R
C7 C 0.7704(5) 0.6785(5) 0.3475(4) 0.0708(13) Uani 1 1 d .
H7 H 0.8299 0.7577 0.3368 0.085 Uiso 1 1 calc R
O6 O 0.8489(6) 0.6952(10) 0.8039(5) 0.177(3) Uani 1 1 d .
C1 C 0.6396(6) 0.4298(6) 0.7074(3) 0.0802(16) Uani 1 1 d .
H1B H 0.5537 0.3956 0.7156 0.096 Uiso 1 1 calc R
H1A H 0.6782 0.4648 0.7693 0.096 Uiso 1 1 calc R
Na1 Na 1.0000 1.0000 1.0000 0.173(4) Uani 1 6 d S
C2 C 0.6843(6) 0.5247(5) 0.6300(3) 0.0792(16) Uani 1 1 d .
H2B H 0.6693 0.5889 0.6480 0.095 Uiso 1 1 calc R
H2A H 0.7697 0.5582 0.6192 0.095 Uiso 1 1 calc R
O7 O 0.8357(10) 0.8402(8) 0.8751(11) 0.267(7) Uani 1 1 d .
O8 O 0.9252(10) 0.8930(10) 0.5575(10) 0.241(6) Uani 1 1 d .
O4 O 0.7768(14) 0.6579(18) 0.9502(8) 0.325(10) Uani 1 1 d .
N1 N 0.6667 0.3333 0.6784(4) 0.0651(18) Uani 1 3 d S
H1N H 0.6667 0.3333 0.6117 0.078 Uiso 1 3 calc SR
O3 O 0.6667 0.3333 -0.0620(5) 0.098(2) Uani 1 3 d S
O9 O 0.5226(6) 0.5799(8) 0.0899(5) 0.129(2) Uani 1 1 d GD
H12O H 0.554(4) 0.572(5) 0.037(2) 0.045(13) Uiso 1 1 d D
H11O H 0.541(8) 0.645(5) 0.057(6) 0.12(3) Uiso 1 1 d D

loop_
_atom_site_aniso_label
_atom_site_aniso_U_11
_atom_site_aniso_U_22
_atom_site_aniso_U_33
_atom_site_aniso_U_23
_atom_site_aniso_U_13
_atom_site_aniso_U_12
Cl1 0.0725(9) 0.0725(9) 0.0472(10) 0.000 0.000 0.0363(5)
Cl2 0.0953(12) 0.0971(12) 0.0784(10) -0.0119(7) -0.0087(7) 0.0582(9)
Cl3 0.0831(18) 0.0831(18) 0.241(8) 0.000 0.000 0.0415(9)
O1 0.082(2) 0.075(2) 0.0477(16) 0.0008(15) -0.0001(15) 0.0396(19)
O2 0.077(2) 0.116(3) 0.079(2) -0.003(2) 0.0023(19) 0.051(2)
O5 0.081(3) 0.127(4) 0.158(5) -0.034(4) 0.001(3) 0.052(3)
C6 0.068(3) 0.071(3) 0.053(2) 0.003(2) -0.002(2) 0.046(2)
C3 0.069(3) 0.065(3) 0.053(2) -0.0033(19) 0.000(2) 0.040(2)
N2 0.079(3) 0.081(3) 0.067(2) 0.018(2) 0.015(2) 0.047(2)
C5 0.065(3) 0.063(3) 0.052(2) -0.005(2) -0.0052(19) 0.035(2)
C4 0.061(3) 0.050(2) 0.058(2) 0.0005(18) -0.004(2) 0.025(2)
C8 0.083(3) 0.054(3) 0.068(3) -0.019(2) -0.017(2) 0.032(2)
C7 0.076(3) 0.055(3) 0.072(3) 0.004(2) -0.004(2) 0.026(2)
O6 0.127(5) 0.310(11) 0.135(5) -0.042(6) 0.007(4) 0.140(6)
C1 0.108(4) 0.094(4) 0.047(2) -0.007(2) 0.007(3) 0.057(4)
Na1 0.169(6) 0.169(6) 0.180(10) 0.000 0.000 0.085(3)
C2 0.112(4) 0.087(4) 0.048(2) -0.014(2) -0.002(3) 0.056(3)
O7 0.222(10) 0.137(6) 0.453(18) -0.129(9) -0.156(11) 0.099(6)
O8 0.166(9) 0.176(7) 0.370(19) -0.045(9) -0.031(11) 0.075(7)
O4 0.367(16) 0.60(3) 0.156(8) 0.195(13) 0.093(9) 0.35(2)
N1 0.084(3) 0.084(3) 0.027(2) 0.000 0.000 0.0421(14)
O3 0.122(4) 0.122(4) 0.050(3) 0.000 0.000 0.0612(19)
O9 0.118(4) 0.170(7) 0.107(5) 0.026(4) -0.017(4) 0.078(5)

loop_
_atom_type_symbol
_atom_type_description
_atom_type_scat_dispersion_real
_atom_type_scat_dispersion_imag
_atom_type_scat_source
C C 0.0033 0.0016 'International Tables Vol C Tables 4.2.6.8 and 6.1.1.4'
H H 0.0000 0.0000 'International Tables Vol C Tables 4.2.6.8 and 6.1.1.4'
N N 0.0061 0.0033 'International Tables Vol C Tables 4.2.6.8 and 6.1.1.4'
O O 0.0106 0.0060 'International Tables Vol C Tables 4.2.6.8 and 6.1.1.4'
Cl Cl 0.1484 0.1585 'International Tables Vol C Tables 4.2.6.8 and 6.1.1.4'
Na Na 0.0362 0.0249 'International Tables Vol C Tables 4.2.6.8 and 6.1.1.4'

loop_
_geom_angle_atom_site_label_1
_geom_angle_atom_site_label_2
_geom_angle_atom_site_label_3
_geom_angle
_geom_angle_site_symmetry_1
_geom_angle_site_symmetry_3
O3 Cl1 O2 110.07(18) . 2_655
O3 Cl1 O2 110.07(18) . 3_665
O2 Cl1 O2 108.87(19) 2_655 3_665
O3 Cl1 O2 110.07(18) . .
O2 Cl1 O2 108.87(19) 2_655 .
O2 Cl1 O2 108.87(19) 3_665 .
O4 Cl2 O6 105.3(8) . .
O4 Cl2 O7 116.9(11) . .
O6 Cl2 O7 106.8(8) . .
O4 Cl2 O5 111.2(8) . .
O6 Cl2 O5 110.0(4) . .
O7 Cl2 O5 106.6(5) . .
O8 Cl3 O8 93.5(7) 6_656 5_566
O8 Cl3 O8 86.5(7) 6_656 2_765
O8 Cl3 O8 180.000(4) 5_566 2_765
O8 Cl3 O8 86.5(6) 6_656 .
O8 Cl3 O8 86.5(7) 5_566 .
O8 Cl3 O8 93.5(6) 2_765 .
O8 Cl3 O8 93.5(7) 6_656 4_776
O8 Cl3 O8 93.5(6) 5_566 4_776
O8 Cl3 O8 86.5(7) 2_765 4_776
O8 Cl3 O8 180.0(8) . 4_776
O8 Cl3 O8 180.000(6) 6_656 3_675
O8 Cl3 O8 86.5(6) 5_566 3_675
O8 Cl3 O8 93.5(6) 2_765 3_675
O8 Cl3 O8 93.5(6) . 3_675
O8 Cl3 O8 86.5(6) 4_776 3_675
C3 O1 C2 118.9(4) . .
C7 C6 C5 120.5(4) . .
C7 C6 N2 121.4(5) . .
C5 C6 N2 118.0(4) . .
O1 C3 C4 114.0(4) . .
O1 C3 C8 125.1(4) . .
C4 C3 C8 121.0(4) . .
C4 C5 C6 119.1(4) . .
C5 C4 C3 120.1(4) . .
C7 C8 C3 118.9(4) . .
C6 C7 C8 120.4(5) . .
C2 C1 N1 109.5(4) . .
O7 Na1 O7 180.000(3) . 4_777
O7 Na1 O7 84.2(5) . 2_765
O7 Na1 O7 95.8(5) 4_777 2_765
O7 Na1 O7 95.8(5) . 6_657
O7 Na1 O7 84.2(5) 4_777 6_657
O7 Na1 O7 95.8(5) 2_765 6_657
O7 Na1 O7 84.2(5) . 3_675
O7 Na1 O7 95.8(5) 4_777 3_675
O7 Na1 O7 84.2(5) 2_765 3_675
O7 Na1 O7 180.000(3) 6_657 3_675
O7 Na1 O7 95.8(5) . 5_567
O7 Na1 O7 84.2(5) 4_777 5_567
O7 Na1 O7 180.000(3) 2_765 5_567
O7 Na1 O7 84.2(5) 6_657 5_567
O7 Na1 O7 95.8(5) 3_675 5_567
O1 C2 C1 104.0(5) . .
Cl2 O7 Na1 132.5(7) . .
C1 N1 C1 113.3(2) 3_665 2_655
C1 N1 C1 113.3(2) 3_665 .
C1 N1 C1 113.3(2) 2_655 .

loop_
_geom_bond_atom_site_label_1
_geom_bond_atom_site_label_2
_geom_bond_distance
_geom_bond_site_symmetry_2
Cl1 O3 1.409(7) .
Cl1 O2 1.425(4) 2_655
Cl1 O2 1.425(4) 3_665
Cl1 O2 1.425(4) .
Cl2 O4 1.351(8) .
Cl2 O6 1.359(6) .
Cl2 O7 1.363(9) .
Cl2 O5 1.384(5) .
Cl3 O8 1.454(13) 6_656
Cl3 O8 1.454(13) 5_566
Cl3 O8 1.454(13) 2_765
Cl3 O8 1.454(13) .
Cl3 O8 1.454(13) 4_776
Cl3 O8 1.454(13) 3_675
O1 C3 1.367(5) .
O1 C2 1.437(6) .
C6 C7 1.371(7) .
C6 C5 1.385(7) .
C6 N2 1.458(6) .
C3 C4 1.374(6) .
C3 C8 1.378(7) .
C5 C4 1.370(6) .
C8 C7 1.372(7) .
C1 C2 1.497(8) .
C1 N1 1.502(6) .
Na1 O7 2.695(9) .
Na1 O7 2.695(9) 4_777
Na1 O7 2.695(9) 2_765
Na1 O7 2.695(9) 6_657
Na1 O7 2.695(9) 3_675
Na1 O7 2.695(9) 5_567
N1 C1 1.502(6) 3_665
N1 C1 1.502(6) 2_655
